data_7054441
loop_
_publ_author_name
'Gruber, Tobias'
'Thompson, Amber L.'
'Odell, Barbara'
'Bombicz, Petra'
'Schofield, Christopher J.'

_publ_section_title
;
 Conformational studies on substituted \e-caprolactams by X-ray
 crystallography and NMR spectroscopy
;
_journal_issue 12
_journal_name_full 'New J. Chem.'
_journal_page_first 5905
_journal_paper_doi 10.1039/C4NJ01339E
_journal_volume 38
_journal_year 2014
_chemical_formula_moiety 'C13 H21 N1 O5'
_chemical_formula_sum 'C13 H21 N O5'
_chemical_formula_weight 271.31
_chemical_melting_point ?
_space_group_IT_number 14
_symmetry_cell_setting monoclinic
_symmetry_space_group_name_Hall '-P 2yn'
_symmetry_space_group_name_H-M 'P 1 21/n 1'
_atom_sites_solution_hydrogens difmap
_atom_sites_solution_primary direct
_audit_creation_date 14-05-20
_audit_creation_method CRYSTALS_ver_14.40
_cell_angle_alpha 90
_cell_angle_beta 91.0045(16)
_cell_angle_gamma 90
_cell_formula_units_Z 4
_cell_length_a 6.27304(11)
_cell_length_b 8.13334(11)
_cell_length_c 27.2810(5)
_cell_measurement_reflns_used 6326
_cell_measurement_temperature 150
_cell_measurement_theta_max 76
_cell_measurement_theta_min 3
_cell_volume 1391.68(4)
_computing_cell_refinement 'CrysAlis, (Oxford Diffraction, 2002)'
_computing_data_collection 'SuperNova, (Oxford Diffraction, 2010)'
_computing_data_reduction 'CrysAlis, (Oxford Diffraction, 2002)'
_computing_molecular_graphics 'CAMERON (Watkin et al., 1996)'
_computing_publication_material 'CRYSTALS (Betteridge et al., 2003)'
_computing_structure_refinement 'CRYSTALS (Betteridge et al., 2003)'
_computing_structure_solution 'SIR92 (Altomare et al., 1994)'
_diffrn_ambient_temperature 150
_diffrn_measured_fraction_theta_full 0.980
_diffrn_measured_fraction_theta_max 0.956
_diffrn_measurement_device Area
_diffrn_measurement_device_type 'Oxford Diffraction Gemini'
_diffrn_measurement_method \w
_diffrn_radiation_monochromator graphite
_diffrn_radiation_type 'Cu K\a'
_diffrn_radiation_wavelength 1.54184
_diffrn_reflns_av_R_equivalents 0.028
_diffrn_reflns_limit_h_max 7
_diffrn_reflns_limit_h_min -7
_diffrn_reflns_limit_k_max 10
_diffrn_reflns_limit_k_min -10
_diffrn_reflns_limit_l_max 30
_diffrn_reflns_limit_l_min -34
_diffrn_reflns_number 13198
_diffrn_reflns_theta_full 66.500
_diffrn_reflns_theta_max 76.124
_diffrn_reflns_theta_min 3.240
_diffrn_standards_number 0
_exptl_absorpt_coefficient_mu 0.826
_exptl_absorpt_correction_T_max 0.98
_exptl_absorpt_correction_T_min 0.65
_exptl_absorpt_correction_type multi-scan
_exptl_absorpt_process_details 'CrysAlis, (Oxford Diffraction, 2002)'
_exptl_crystal_colour clear_pale_colourless
_exptl_crystal_density_diffrn 1.295
_exptl_crystal_density_meas ?
_exptl_crystal_density_method 'not measured'
_exptl_crystal_description lath
_exptl_crystal_F_000 584
_exptl_crystal_size_max 0.22
_exptl_crystal_size_mid 0.08
_exptl_crystal_size_min 0.02
_refine_diff_density_max 0.33
_refine_diff_density_min -0.23
_refine_ls_extinction_method None
_refine_ls_goodness_of_fit_ref 0.9877
_refine_ls_hydrogen_treatment constr
_refine_ls_matrix_type full
_refine_ls_number_parameters 172
_refine_ls_number_reflns 2766
_refine_ls_number_restraints 0
_refine_ls_R_factor_all 0.0422
_refine_ls_R_factor_gt 0.0349
_refine_ls_shift/su_max 0.0006295
_refine_ls_shift/su_mean 0.0001051
_refine_ls_structure_factor_coef Fsqd
_refine_ls_weighting_details
;
 Method= Modified Sheldrick 
 w=1/[\s^2^(F^2^) + ( 0.04P)^2^ + 0.45P] 
 ,where P=(max(Fo^2^,0) + 2Fc^2^)/3 
;
_refine_ls_weighting_scheme calc
_refine_ls_wR_factor_all 0.0901
_refine_ls_wR_factor_gt 0.0854
_refine_ls_wR_factor_ref 0.0899
_reflns_limit_h_max 7
_reflns_limit_h_min -7
_reflns_limit_k_max 10
_reflns_limit_k_min 0
_reflns_limit_l_max 34
_reflns_limit_l_min 0
_reflns_number_gt 2364
_reflns_number_total 2770
_reflns_threshold_expression I>2.0\s(I)
_oxford_diffrn_Wilson_B_factor 2.10
_oxford_diffrn_Wilson_scale 0.03
_oxford_refine_ls_r_factor_ref 0.0422
_oxford_refine_ls_scale 6.37(14)
_oxford_reflns_number_all 2767
_oxford_reflns_threshold_expression_ref I>-3.0\s(I)
_oxford_structure_analysis_title 6291
_cod_data_source_file c4nj01339e2.cif
_cod_data_source_block 3
_cod_depositor_comments
;
The following automatic conversions were performed:

'_chemical_melting_point' value 'not measured' was changed to '?' -
the value is undefined or not given.

Automatic conversion script
Id: cif_fix_values 2827 2014-09-09 07:05:25Z andrius 

 Adding full bibliography for 7054439--7054445.cif.

The following automatic conversions were performed:

'_exptl_crystal_density_meas' value 'not measured' was changed to '?'
- the value is perceived as not measured.

Automatic conversion script
Id: cif_fix_values 3008 2015-01-20 13:52:24Z robertas 
;
_cod_original_sg_symbol_H-M 'P 1 21/n 1 '
_cod_original_formula_sum 'C13 H21 N1 O5'
_cod_database_code 7054441

loop_
_symmetry_equiv_pos_as_xyz
x,y,z
-x,-y,-z
-x+1/2,y+1/2,-z+1/2
x+1/2,-y+1/2,z+1/2

loop_
_atom_site_label
_atom_site_type_symbol
_atom_site_fract_x
_atom_site_fract_y
_atom_site_fract_z
_atom_site_U_iso_or_equiv
_atom_site_occupancy
_atom_site_adp_type
_atom_site_refinement_flags_posn
O1 O 0.08030(19) 0.35192(12) 0.65973(4) 0.0422 1.0000 Uani .
O2 O 0.44827(15) 0.19416(12) 0.48869(3) 0.0319 1.0000 Uani .
O3 O 0.12545(13) 0.18214(10) 0.52262(3) 0.0242 1.0000 Uani .
O4 O 0.25726(16) -0.11196(10) 0.62124(3) 0.0311 1.0000 Uani .
O5 O 0.08447(16) 0.04655(10) 0.67492(3) 0.0313 1.0000 Uani .
C1 C 0.2048(2) 0.32716(14) 0.62746(4) 0.0221 1.0000 Uani .
C2 C 0.2901(2) 0.47029(14) 0.59815(5) 0.0249 1.0000 Uani .
C3 C 0.5280(2) 0.50680(16) 0.60614(5) 0.0332 1.0000 Uani .
C4 C 0.6709(2) 0.40230(17) 0.57466(5) 0.0329 1.0000 Uani .
C5 C 0.6508(2) 0.21818(16) 0.58399(5) 0.0284 1.0000 Uani .
C6 C 0.42916(19) 0.14241(14) 0.57510(4) 0.0208 1.0000 Uani .
C7 C 0.3386(2) 0.17834(13) 0.52415(4) 0.0215 1.0000 Uani .
C8 C 0.0310(2) 0.20956(17) 0.47440(5) 0.0309 1.0000 Uani .
C9 C 0.20674(18) 0.02058(14) 0.63716(4) 0.0193 1.0000 Uani .
C10 C -0.0120(2) -0.09451(15) 0.70127(5) 0.0268 1.0000 Uani .
C11 C -0.1399(3) -0.0064(2) 0.73986(6) 0.0540 1.0000 Uani .
C12 C 0.1609(3) -0.2007(2) 0.72431(6) 0.0461 1.0000 Uani .
C13 C -0.1567(2) -0.18991(17) 0.66669(5) 0.0331 1.0000 Uani .
N1 N 0.27785(16) 0.16810(11) 0.61508(3) 0.0191 1.0000 Uani .
H21 H 0.2612 0.4534 0.5628 0.0285 1.0000 Uiso R
H22 H 0.2060 0.5639 0.6093 0.0307 1.0000 Uiso R
H31 H 0.5647 0.4879 0.6402 0.0413 1.0000 Uiso R
H32 H 0.5493 0.6217 0.5994 0.0411 1.0000 Uiso R
H41 H 0.8221 0.4318 0.5806 0.0401 1.0000 Uiso R
H42 H 0.6381 0.4236 0.5402 0.0361 1.0000 Uiso R
H51 H 0.6872 0.1950 0.6185 0.0334 1.0000 Uiso R
H52 H 0.7457 0.1566 0.5622 0.0328 1.0000 Uiso R
H61 H 0.4493 0.0273 0.5736 0.0243 1.0000 Uiso R
H81 H -0.1230 0.2082 0.4780 0.0466 1.0000 Uiso R
H82 H 0.0739 0.1212 0.4525 0.0462 1.0000 Uiso R
H83 H 0.0772 0.3156 0.4626 0.0455 1.0000 Uiso R
H111 H -0.2470 0.0628 0.7232 0.0808 1.0000 Uiso R
H112 H -0.0490 0.0652 0.7600 0.0798 1.0000 Uiso R
H113 H -0.2110 -0.0878 0.7599 0.0785 1.0000 Uiso R
H121 H 0.2438 -0.2571 0.6995 0.0676 1.0000 Uiso R
H122 H 0.2530 -0.1304 0.7440 0.0702 1.0000 Uiso R
H123 H 0.0937 -0.2797 0.7461 0.0675 1.0000 Uiso R
H131 H -0.0785 -0.2486 0.6424 0.0500 1.0000 Uiso R
H132 H -0.2563 -0.1125 0.6502 0.0510 1.0000 Uiso R
H133 H -0.2418 -0.2709 0.6850 0.0515 1.0000 Uiso R

loop_
_atom_site_aniso_label
_atom_site_aniso_U_11
_atom_site_aniso_U_22
_atom_site_aniso_U_33
_atom_site_aniso_U_23
_atom_site_aniso_U_13
_atom_site_aniso_U_12
O1 0.0604(7) 0.0279(5) 0.0391(6) 0.0028(4) 0.0237(5) 0.0121(5)
O2 0.0303(5) 0.0405(5) 0.0252(5) 0.0050(4) 0.0103(4) 0.0011(4)
O3 0.0221(4) 0.0304(5) 0.0201(4) 0.0014(3) 0.0004(3) -0.0039(3)
O4 0.0403(6) 0.0187(4) 0.0348(5) 0.0014(4) 0.0154(4) 0.0003(4)
O5 0.0442(6) 0.0207(4) 0.0295(5) -0.0023(4) 0.0187(4) -0.0081(4)
C1 0.0250(6) 0.0202(5) 0.0211(6) -0.0015(4) -0.0014(5) 0.0012(4)
C2 0.0299(7) 0.0176(5) 0.0270(6) 0.0003(5) -0.0021(5) -0.0002(5)
C3 0.0356(7) 0.0260(6) 0.0377(8) 0.0028(6) -0.0097(6) -0.0113(5)
C4 0.0206(6) 0.0335(7) 0.0442(8) 0.0123(6) -0.0049(6) -0.0086(5)
C5 0.0184(6) 0.0316(6) 0.0354(7) 0.0100(5) 0.0008(5) 0.0003(5)
C6 0.0200(6) 0.0199(5) 0.0227(6) 0.0024(4) 0.0047(5) 0.0015(4)
C7 0.0237(6) 0.0181(5) 0.0227(6) 0.0004(4) 0.0045(5) -0.0009(4)
C8 0.0320(7) 0.0364(7) 0.0240(7) 0.0056(5) -0.0047(6) -0.0055(6)
C9 0.0198(6) 0.0197(5) 0.0186(6) 0.0006(4) 0.0002(4) -0.0024(4)
C10 0.0349(7) 0.0243(6) 0.0215(6) 0.0010(5) 0.0094(5) -0.0091(5)
C11 0.0783(13) 0.0398(8) 0.0453(10) -0.0107(7) 0.0387(9) -0.0181(8)
C12 0.0444(9) 0.0591(10) 0.0345(8) 0.0205(7) -0.0072(7) -0.0107(8)
C13 0.0316(7) 0.0378(7) 0.0299(7) 0.0027(6) 0.0025(6) -0.0117(6)
N1 0.0202(5) 0.0178(5) 0.0195(5) 0.0004(4) 0.0030(4) -0.0010(4)

loop_
_atom_type_symbol
_atom_type_scat_dispersion_real
_atom_type_scat_dispersion_imag
_atom_type_scat_Cromer_Mann_a1
_atom_type_scat_Cromer_Mann_b1
_atom_type_scat_Cromer_Mann_a2
_atom_type_scat_Cromer_Mann_b2
_atom_type_scat_Cromer_Mann_a3
_atom_type_scat_Cromer_Mann_b3
_atom_type_scat_Cromer_Mann_a4
_atom_type_scat_Cromer_Mann_b4
_atom_type_scat_Cromer_Mann_c
_atom_type_scat_source
C 0.0181 0.0091 2.3100 20.8439 1.0200 10.2075 1.5886 0.5687 0.8650 51.6512 0.2156 'International Tables Vol C 4.2.6.8 and 6.1.1.4'
H 0.0000 0.0000 0.4930 10.5109 0.3229 26.1257 0.1402 3.1424 0.0408 57.7998 0.0030 'International Tables Vol C 4.2.6.8 and 6.1.1.4'
N 0.0311 0.0180 12.2126 0.0057 3.1322 9.8933 2.0125 28.9975 1.1663 0.5826 -11.5290 'International Tables Vol C 4.2.6.8 and 6.1.1.4'
O 0.0492 0.0322 3.0485 13.2771 2.2868 5.7011 1.5463 0.3239 0.8670 32.9089 0.2508 'International Tables Vol C 4.2.6.8 and 6.1.1.4'

loop_
_geom_angle_atom_site_label_1
_geom_angle_atom_site_label_2
_geom_angle_atom_site_label_3
_geom_angle
_geom_angle_publ_flag
C7 O3 C8 115.09(10) yes
C9 O5 C10 120.23(9) yes
O1 C1 C2 119.81(11) yes
O1 C1 N1 122.99(11) yes
C2 C1 N1 117.21(11) yes
C1 C2 C3 115.20(10) yes
C1 C2 H21 110.3 no
C3 C2 H21 109.1 no
C1 C2 H22 103.7 no
C3 C2 H22 109.5 no
H21 C2 H22 108.7 no
C2 C3 C4 113.28(11) yes
C2 C3 H31 108.7 no
C4 C3 H31 108.9 no
C2 C3 H32 107.4 no
C4 C3 H32 110.6 no
H31 C3 H32 107.8 no
C3 C4 C5 113.90(11) yes
C3 C4 H41 110.3 no
C5 C4 H41 107.0 no
C3 C4 H42 109.3 no
C5 C4 H42 108.6 no
H41 C4 H42 107.5 no
C4 C5 C6 116.42(10) yes
C4 C5 H51 109.2 no
C6 C5 H51 105.6 no
C4 C5 H52 110.2 no
C6 C5 H52 104.8 no
H51 C5 H52 110.4 no
C5 C6 C7 112.94(10) yes
C5 C6 N1 114.79(10) yes
C7 C6 N1 114.48(10) yes
C5 C6 H61 106.4 no
C7 C6 H61 101.4 no
N1 C6 H61 105.2 no
C6 C7 O3 112.96(10) yes
C6 C7 O2 123.07(11) yes
O3 C7 O2 123.88(11) yes
O3 C8 H81 107.3 no
O3 C8 H82 109.3 no
H81 C8 H82 109.8 no
O3 C8 H83 108.6 no
H81 C8 H83 110.3 no
H82 C8 H83 111.4 no
O5 C9 O4 125.96(11) yes
O5 C9 N1 112.95(10) yes
O4 C9 N1 121.09(11) yes
O5 C10 C11 101.30(10) yes
O5 C10 C12 110.23(11) yes
C11 C10 C12 111.43(14) yes
O5 C10 C13 109.81(10) yes
C11 C10 C13 110.91(13) yes
C12 C10 C13 112.59(12) yes
C10 C11 H111 108.4 no
C10 C11 H112 111.2 no
H111 C11 H112 107.9 no
C10 C11 H113 108.8 no
H111 C11 H113 109.5 no
H112 C11 H113 110.9 no
C10 C12 H121 111.5 no
C10 C12 H122 108.0 no
H121 C12 H122 110.0 no
C10 C12 H123 108.3 no
H121 C12 H123 110.7 no
H122 C12 H123 108.1 no
C10 C13 H131 112.2 no
C10 C13 H132 108.9 no
H131 C13 H132 109.3 no
C10 C13 H133 110.5 no
H131 C13 H133 107.7 no
H132 C13 H133 108.1 no
C6 N1 C9 113.96(9) yes
C6 N1 C1 121.47(9) yes
C9 N1 C1 124.49(10) yes

loop_
_geom_bond_atom_site_label_1
_geom_bond_atom_site_label_2
_geom_bond_distance
_geom_bond_publ_flag
O1 C1 1.2039(16) yes
O2 C7 1.2037(15) yes
O3 C7 1.3376(15) yes
O3 C8 1.4506(14) yes
O4 C9 1.2066(14) yes
O5 C9 1.3121(15) yes
O5 C10 1.4882(14) yes
C1 C2 1.5154(17) yes
C1 N1 1.4154(15) yes
C2 C3 1.5334(18) yes
C2 H21 0.987 no
C2 H22 0.977 no
C3 C4 1.514(2) yes
C3 H31 0.966 no
C3 H32 0.962 no
C4 C5 1.5246(18) yes
C4 H41 0.989 no
C4 H42 0.975 no
C5 C6 1.5364(17) yes
C5 H51 0.984 no
C5 H52 0.985 no
C6 C7 1.5206(16) yes
C6 N1 1.4733(15) yes
C6 H61 0.945 no
C8 H81 0.973 no
C8 H82 0.976 no
C8 H83 0.967 no
C9 N1 1.4181(14) yes
C10 C11 1.515(2) yes
C10 C12 1.514(2) yes
C10 C13 1.5120(18) yes
C11 H111 0.982 no
C11 H112 0.978 no
C11 H113 0.972 no
C12 H121 0.975 no
C12 H122 0.969 no
C12 H123 0.976 no
C13 H131 0.959 no
C13 H132 0.989 no
C13 H133 0.988 no

loop_
_geom_hbond_atom_site_label_D
_geom_hbond_atom_site_label_H
_geom_hbond_atom_site_label_A
_geom_hbond_site_symmetry_A
_geom_hbond_angle_DHA
_geom_hbond_distance_DH
_geom_hbond_distance_HA
_geom_hbond_distance_DA
_geom_hbond_publ_flag
C6 H61 O2 2_656 139.43 0.945 2.565 3.3406(19) yes
